data_7244333
loop_
_publ_author_name
'Reyes-Bravo, Enrique'
'Gnecco, Dino'
'Ju\'arez, Jorge R.'
'Orea, Mar\'ia L.'
'Bern\`es, Sylvain'
'Aparicio, David M.'
'Ter\'an, Joel L.'

_publ_section_title
;
 Diastereoselective synthesis of new zwitterionic bicyclic lactams,
 scaffolds for construction of 2-substituted-4-hydroxy piperidine and its
 pipecolic acid derivatives
;
_journal_issue 7
_journal_name_full 'RSC Advances'
_journal_page_first 4187
_journal_page_last 4190
_journal_paper_doi 10.1039/D1RA09298G
_journal_volume 12
_journal_year 2022
_chemical_absolute_configuration syn
_chemical_formula_moiety 'C14 H21 N O2'
_chemical_formula_sum 'C14 H21 N O2'
_chemical_formula_weight 235.32
_space_group_crystal_system orthorhombic
_space_group_IT_number 19
_space_group_name_Hall 'P 2ac 2ab'
_space_group_name_H-M_alt 'P 21 21 21'
_atom_sites_solution_hydrogens mixed
_atom_sites_solution_primary dual
_atom_sites_solution_secondary difmap
_audit_creation_date 2019-06-07
_audit_creation_method SHELXL-2018/3
_audit_update_record
;
2021-11-30 deposited with the CCDC.	2022-01-21 downloaded from the CCDC.
;
_cell_angle_alpha 90
_cell_angle_beta 90
_cell_angle_gamma 90
_cell_formula_units_Z 4
_cell_length_a 7.0341(8)
_cell_length_b 14.022(2)
_cell_length_c 14.321(2)
_cell_measurement_reflns_used 6607
_cell_measurement_temperature 295(1)
_cell_measurement_theta_max 21.51
_cell_measurement_theta_min 2.54
_cell_volume 1412.5(3)
_computing_cell_refinement 'X-AREA 1.86'
_computing_data_collection 'X-AREA 1.86 (Stoe & Cie, 2018)'
_computing_data_reduction 'X-AREA 1.86'
_computing_molecular_graphics 'XP in SHELXTL-Plus (Sheldrick, 2008) and Mercury (Macrae et al., 2008)'
_computing_publication_material 'PublCif (Westrip, 2010)'
_computing_structure_refinement 'SHELXL-2018/3 (Sheldrick, 2018)'
_computing_structure_solution 'SHELXT-2018/2 (Sheldrick, 2015a)'
_diffrn_ambient_environment air
_diffrn_ambient_temperature 295(1)
_diffrn_detector 'Reverse-biased silicon diode array'
_diffrn_detector_area_resol_mean 5.81
_diffrn_detector_type 'Dectris Pilatus 100K R'
_diffrn_measured_fraction_theta_full 0.997
_diffrn_measured_fraction_theta_max 0.998
_diffrn_measurement_details
;
1127 frames, 80 s/frame, 1 deg./frame, detector distance = 40 mm
;
_diffrn_measurement_device 'Eulerian four-circle diffractometer'
_diffrn_measurement_device_type 'Stoe Stadivari'
_diffrn_measurement_method '\w scans'
_diffrn_measurement_specimen_support Mitegen
_diffrn_radiation_collimation '0.6 mm diameter'
_diffrn_radiation_monochromator 'Graded multilayer mirror'
_diffrn_radiation_polarisn_norm -90
_diffrn_radiation_probe x-ray
_diffrn_radiation_type AgK\a
_diffrn_radiation_wavelength 0.56083
_diffrn_reflns_av_R_equivalents 0.1988
_diffrn_reflns_av_unetI/netI 0.1422
_diffrn_reflns_Laue_measured_fraction_full 0.997
_diffrn_reflns_Laue_measured_fraction_max 0.998
_diffrn_reflns_limit_h_max 8
_diffrn_reflns_limit_h_min -8
_diffrn_reflns_limit_k_max 17
_diffrn_reflns_limit_k_min -17
_diffrn_reflns_limit_l_max 17
_diffrn_reflns_limit_l_min -17
_diffrn_reflns_number 30320
_diffrn_reflns_point_group_measured_fraction_full 0.998
_diffrn_reflns_point_group_measured_fraction_max 0.999
_diffrn_reflns_theta_full 19.664
_diffrn_reflns_theta_max 20.499
_diffrn_reflns_theta_min 2.546
_diffrn_source 'Sealed X-ray tube'
_diffrn_source_current 0.600
_diffrn_source_power 0.039
_diffrn_source_type 'Axo Astix-f Microfocus source'
_diffrn_source_voltage 65
_exptl_absorpt_coefficient_mu 0.047
_exptl_absorpt_correction_T_max 1.0000
_exptl_absorpt_correction_T_min 0.1182
_exptl_absorpt_correction_type multi-scan
_exptl_absorpt_process_details 'X-AREA 1.86 (Stoe & Cie, 2018)'
_exptl_crystal_colour Colourless
_exptl_crystal_density_diffrn 1.107
_exptl_crystal_description Needle
_exptl_crystal_F_000 512
_exptl_crystal_size_max 0.441
_exptl_crystal_size_mid 0.063
_exptl_crystal_size_min 0.034
_refine_diff_density_max 0.111
_refine_diff_density_min -0.118
_refine_diff_density_rms 0.027
_refine_ls_extinction_method none
_refine_ls_goodness_of_fit_ref 0.681
_refine_ls_hydrogen_treatment mixed
_refine_ls_matrix_type full
_refine_ls_number_constraints 0
_refine_ls_number_parameters 161
_refine_ls_number_reflns 2885
_refine_ls_number_restraints 0
_refine_ls_restrained_S_all 0.681
_refine_ls_R_factor_all 0.1343
_refine_ls_R_factor_gt 0.0372
_refine_ls_shift/su_max 0.000
_refine_ls_shift/su_mean 0.000
_refine_ls_structure_factor_coef Fsqd
_refine_ls_weighting_details 'w=1/[\s^2^(Fo^2^)+(0.0219P)^2^] where P=(Fo^2^+2Fc^2^)/3'
_refine_ls_weighting_scheme calc
_refine_ls_wR_factor_gt 0.0593
_refine_ls_wR_factor_ref 0.0736
_reflns_Friedel_coverage 0.724
_reflns_Friedel_fraction_full 1.000
_reflns_Friedel_fraction_max 1.000
_reflns_number_gt 1087
_reflns_number_total 2885
_reflns_threshold_expression 'I > 2\s(I)'
_cod_data_source_file d1ra09298g2.cif
_cod_data_source_block 33a
_cod_database_code 7244333
_shelx_shelxl_version_number 2018/3
_shelx_estimated_absorpt_t_min 0.980
_shelx_estimated_absorpt_t_max 0.998

loop_
_space_group_symop_operation_xyz
'x, y, z'
'-x+1/2, -y, z+1/2'
'-x, y+1/2, -z+1/2'
'x+1/2, -y+1/2, -z'

loop_
_atom_site_label
_atom_site_type_symbol
_atom_site_fract_x
_atom_site_fract_y
_atom_site_fract_z
_atom_site_U_iso_or_equiv
_atom_site_adp_type
_atom_site_occupancy
_atom_site_site_symmetry_order
_atom_site_calc_flag
_atom_site_refinement_flags_posn
_atom_site_refinement_flags_adp
_atom_site_refinement_flags_occupancy
_atom_site_disorder_assembly
_atom_site_disorder_group
N1 N 0.3673(3) 0.5729(2) 0.30187(19) 0.0403(8) Uani 1 1 d . . . . .
C2 C 0.5080(5) 0.5088(2) 0.2574(3) 0.0468(10) Uani 1 1 d . . . . .
H2A H 0.448490 0.476104 0.204391 0.056 Uiso 1 1 calc R U . . .
C3 C 0.5683(4) 0.4348(3) 0.3305(3) 0.0510(10) Uani 1 1 d . . . . .
H3A H 0.661123 0.391931 0.303260 0.061 Uiso 1 1 calc R U . . .
H3B H 0.628012 0.467163 0.382716 0.061 Uiso 1 1 calc R U . . .
C4 C 0.4016(5) 0.3781(3) 0.3653(3) 0.0529(11) Uani 1 1 d . . . . .
H4A H 0.347773 0.341213 0.313499 0.064 Uiso 1 1 calc R U . . .
O4 O 0.4573(4) 0.3138(2) 0.4391(2) 0.0733(10) Uani 1 1 d . . . . .
H4 H 0.548(6) 0.288(3) 0.430(3) 0.110 Uiso 1 1 d . U . . .
C5 C 0.2506(5) 0.4442(3) 0.4042(3) 0.0526(11) Uani 1 1 d . . . . .
H5A H 0.297860 0.475351 0.460038 0.063 Uiso 1 1 calc R U . . .
H5B H 0.138441 0.407693 0.420956 0.063 Uiso 1 1 calc R U . . .
C6 C 0.1989(4) 0.5190(2) 0.3308(3) 0.0495(11) Uani 1 1 d . . . . .
H6A H 0.143349 0.487814 0.276866 0.059 Uiso 1 1 calc R U . . .
H6B H 0.105079 0.562489 0.356365 0.059 Uiso 1 1 calc R U . . .
C7 C 0.3181(5) 0.6595(3) 0.2480(2) 0.0425(10) Uani 1 1 d . . . . .
H7A H 0.439063 0.686651 0.226943 0.051 Uiso 1 1 calc R U . . .
C8 C 0.2042(5) 0.6397(3) 0.1606(3) 0.0543(11) Uani 1 1 d . . . . .
H8A H 0.257716 0.585684 0.127452 0.065 Uiso 1 1 calc R U . . .
H8B H 0.073699 0.624675 0.176866 0.065 Uiso 1 1 calc R U . . .
O8 O 0.2098(4) 0.7233(2) 0.10245(18) 0.0608(9) Uani 1 1 d . . . . .
H8 H 0.171(7) 0.716(3) 0.061(3) 0.091 Uiso 1 1 d . U . . .
C9 C 0.6831(4) 0.5630(3) 0.2235(3) 0.0773(15) Uani 1 1 d . . . . .
H9A H 0.649501 0.601781 0.170753 0.116 Uiso 1 1 calc R U . . .
H9B H 0.779997 0.518379 0.205490 0.116 Uiso 1 1 calc R U . . .
H9C H 0.730032 0.602897 0.272818 0.116 Uiso 1 1 calc R U . . .
C10 C 0.2313(5) 0.7325(3) 0.3132(3) 0.0484(10) Uani 1 1 d . . . . .
C11 C 0.3436(6) 0.7665(3) 0.3846(3) 0.0745(14) Uani 1 1 d . . . . .
H11A H 0.467702 0.744484 0.390511 0.089 Uiso 1 1 calc R U . . .
C12 C 0.2737(10) 0.8340(4) 0.4486(4) 0.108(2) Uani 1 1 d . . . . .
H12A H 0.350444 0.856992 0.496417 0.130 Uiso 1 1 calc R U . . .
C13 C 0.0904(11) 0.8650(4) 0.4390(4) 0.113(2) Uani 1 1 d . . . . .
H13A H 0.042007 0.909121 0.481301 0.135 Uiso 1 1 calc R U . . .
C14 C -0.0208(7) 0.8329(4) 0.3696(4) 0.0916(17) Uani 1 1 d . . . . .
H14A H -0.145052 0.854975 0.364357 0.110 Uiso 1 1 calc R U . . .
C15 C 0.0479(6) 0.7671(3) 0.3056(3) 0.0666(12) Uani 1 1 d . . . . .
H15A H -0.029836 0.746161 0.257203 0.080 Uiso 1 1 calc R U . . .

loop_
_atom_site_aniso_label
_atom_site_aniso_U_11
_atom_site_aniso_U_22
_atom_site_aniso_U_33
_atom_site_aniso_U_23
_atom_site_aniso_U_13
_atom_site_aniso_U_12
N1 0.0398(16) 0.0374(19) 0.044(2) 0.0032(18) 0.0045(16) -0.0015(15)
C2 0.0458(19) 0.045(3) 0.050(3) -0.002(2) 0.0074(19) -0.003(2)
C3 0.050(2) 0.052(3) 0.050(3) -0.006(2) 0.008(2) 0.006(2)
C4 0.069(3) 0.046(3) 0.044(3) 0.005(2) 0.005(2) 0.010(2)
O4 0.088(2) 0.072(2) 0.060(2) 0.0234(17) 0.0293(19) 0.0317(19)
C5 0.055(2) 0.051(3) 0.052(3) 0.006(2) 0.010(2) 0.004(2)
C6 0.051(2) 0.047(3) 0.051(3) 0.006(2) 0.009(2) 0.004(2)
C7 0.046(2) 0.046(3) 0.036(2) 0.001(2) -0.002(2) -0.0066(19)
C8 0.065(2) 0.049(3) 0.049(3) 0.006(2) -0.005(2) -0.010(2)
O8 0.078(2) 0.061(2) 0.043(2) 0.0098(18) -0.0115(16) -0.0169(16)
C9 0.052(2) 0.074(3) 0.105(4) 0.019(3) 0.032(3) 0.002(2)
C10 0.064(2) 0.042(2) 0.039(3) 0.008(2) -0.002(2) 0.000(2)
C11 0.108(3) 0.060(3) 0.056(3) -0.009(3) -0.010(3) 0.015(3)
C12 0.183(6) 0.082(4) 0.061(4) -0.014(3) -0.027(4) 0.014(5)
C13 0.193(7) 0.068(4) 0.077(5) -0.004(4) 0.019(5) 0.046(5)
C14 0.108(4) 0.082(4) 0.085(5) 0.017(3) 0.022(4) 0.032(4)
C15 0.076(3) 0.058(3) 0.065(3) 0.003(3) 0.008(3) 0.007(3)

loop_
_atom_type_symbol
_atom_type_description
_atom_type_scat_dispersion_real
_atom_type_scat_dispersion_imag
_atom_type_scat_source
C C 0.0015 0.0009 'International Tables Vol C Tables 4.2.6.8 and 6.1.1.4'
H H 0.0000 0.0000 'International Tables Vol C Tables 4.2.6.8 and 6.1.1.4'
N N 0.0030 0.0019 'International Tables Vol C Tables 4.2.6.8 and 6.1.1.4'
O O 0.0056 0.0036 'International Tables Vol C Tables 4.2.6.8 and 6.1.1.4'

loop_
_exptl_crystal_face_index_h
_exptl_crystal_face_index_k
_exptl_crystal_face_index_l
_exptl_crystal_face_perp_dist
3 4 3 0.0220
-3 -5 -4 0.0120
0 -1 1 0.0310
0 6 -5 0.0320
-3 5 7 0.2220
1 -2 -2 0.2190

loop_
_geom_angle_atom_site_label_1
_geom_angle_atom_site_label_2
_geom_angle_atom_site_label_3
_geom_angle
_geom_angle_site_symmetry_1
_geom_angle_site_symmetry_3
_geom_angle_publ_flag
C6 N1 C7 112.4(2) . . ?
C6 N1 C2 110.4(3) . . ?
C7 N1 C2 115.5(3) . . ?
N1 C2 C9 111.9(3) . . ?
N1 C2 C3 107.5(3) . . ?
C9 C2 C3 109.3(3) . . ?
N1 C2 H2A 109.3 . . ?
C9 C2 H2A 109.3 . . ?
C3 C2 H2A 109.3 . . ?
C4 C3 C2 111.7(3) . . ?
C4 C3 H3A 109.3 . . ?
C2 C3 H3A 109.3 . . ?
C4 C3 H3B 109.3 . . ?
C2 C3 H3B 109.3 . . ?
H3A C3 H3B 108.0 . . ?
O4 C4 C3 111.2(3) . . ?
O4 C4 C5 107.6(3) . . ?
C3 C4 C5 110.2(3) . . ?
O4 C4 H4A 109.3 . . ?
C3 C4 H4A 109.3 . . ?
C5 C4 H4A 109.3 . . ?
C4 O4 H4 114(4) . . ?
C4 C5 C6 109.5(3) . . ?
C4 C5 H5A 109.8 . . ?
C6 C5 H5A 109.8 . . ?
C4 C5 H5B 109.8 . . ?
C6 C5 H5B 109.8 . . ?
H5A C5 H5B 108.2 . . ?
N1 C6 C5 110.9(3) . . ?
N1 C6 H6A 109.5 . . ?
C5 C6 H6A 109.5 . . ?
N1 C6 H6B 109.5 . . ?
C5 C6 H6B 109.5 . . ?
H6A C6 H6B 108.1 . . ?
N1 C7 C8 113.9(3) . . ?
N1 C7 C10 109.1(3) . . ?
C8 C7 C10 114.9(3) . . ?
N1 C7 H7A 106.1 . . ?
C8 C7 H7A 106.1 . . ?
C10 C7 H7A 106.1 . . ?
O8 C8 C7 108.4(3) . . ?
O8 C8 H8A 110.0 . . ?
C7 C8 H8A 110.0 . . ?
O8 C8 H8B 110.0 . . ?
C7 C8 H8B 110.0 . . ?
H8A C8 H8B 108.4 . . ?
C8 O8 H8 113(4) . . ?
C2 C9 H9A 109.5 . . ?
C2 C9 H9B 109.5 . . ?
H9A C9 H9B 109.5 . . ?
C2 C9 H9C 109.5 . . ?
H9A C9 H9C 109.5 . . ?
H9B C9 H9C 109.5 . . ?
C11 C10 C15 118.2(4) . . ?
C11 C10 C7 117.4(3) . . ?
C15 C10 C7 124.3(4) . . ?
C10 C11 C12 121.1(5) . . ?
C10 C11 H11A 119.5 . . ?
C12 C11 H11A 119.5 . . ?
C13 C12 C11 118.6(6) . . ?
C13 C12 H12A 120.7 . . ?
C11 C12 H12A 120.7 . . ?
C14 C13 C12 121.1(6) . . ?
C14 C13 H13A 119.4 . . ?
C12 C13 H13A 119.4 . . ?
C13 C14 C15 120.6(5) . . ?
C13 C14 H14A 119.7 . . ?
C15 C14 H14A 119.7 . . ?
C10 C15 C14 120.4(4) . . ?
C10 C15 H15A 119.8 . . ?
C14 C15 H15A 119.8 . . ?

loop_
_geom_bond_atom_site_label_1
_geom_bond_atom_site_label_2
_geom_bond_distance
_geom_bond_site_symmetry_2
_geom_bond_publ_flag
N1 C6 1.464(4) . ?
N1 C7 1.479(4) . ?
N1 C2 1.481(4) . ?
C2 C9 1.527(4) . ?
C2 C3 1.533(5) . ?
C2 H2A 0.9800 . ?
C3 C4 1.502(4) . ?
C3 H3A 0.9700 . ?
C3 H3B 0.9700 . ?
C4 O4 1.443(4) . ?
C4 C5 1.516(4) . ?
C4 H4A 0.9800 . ?
O4 H4 0.75(4) . ?
C5 C6 1.530(4) . ?
C5 H5A 0.9700 . ?
C5 H5B 0.9700 . ?
C6 H6A 0.9700 . ?
C6 H6B 0.9700 . ?
C7 C8 1.512(4) . ?
C7 C10 1.515(5) . ?
C7 H7A 0.9800 . ?
C8 O8 1.438(4) . ?
C8 H8A 0.9700 . ?
C8 H8B 0.9700 . ?
O8 H8 0.66(4) . ?
C9 H9A 0.9600 . ?
C9 H9B 0.9600 . ?
C9 H9C 0.9600 . ?
C10 C11 1.376(5) . ?
C10 C15 1.383(4) . ?
C11 C12 1.406(6) . ?
C11 H11A 0.9300 . ?
C12 C13 1.367(6) . ?
C12 H12A 0.9300 . ?
C13 C14 1.343(7) . ?
C13 H13A 0.9300 . ?
C14 C15 1.388(5) . ?
C14 H14A 0.9300 . ?
C15 H15A 0.9300 . ?

loop_
_geom_hbond_atom_site_label_D
_geom_hbond_atom_site_label_H
_geom_hbond_atom_site_label_A
_geom_hbond_distance_DH
_geom_hbond_distance_HA
_geom_hbond_distance_DA
_geom_hbond_angle_DHA
_geom_hbond_site_symmetry_A
_geom_hbond_publ_flag
O4 H4 O8 0.75(4) 1.98(4) 2.729(4) 176(5) 3_645 yes
O8 H8 O4 0.66(4) 2.01(4) 2.669(4) 176(6) 2_564 yes

loop_
_geom_torsion_atom_site_label_1
_geom_torsion_atom_site_label_2
_geom_torsion_atom_site_label_3
_geom_torsion_atom_site_label_4
_geom_torsion
_geom_torsion_site_symmetry_1
_geom_torsion_site_symmetry_2
_geom_torsion_site_symmetry_3
_geom_torsion_site_symmetry_4
_geom_torsion_publ_flag
C6 N1 C2 C9 178.2(3) . . . . ?
C7 N1 C2 C9 49.3(4) . . . . ?
C6 N1 C2 C3 -61.7(4) . . . . ?
C7 N1 C2 C3 169.3(3) . . . . ?
N1 C2 C3 C4 59.2(4) . . . . ?
C9 C2 C3 C4 -179.1(3) . . . . ?
C2 C3 C4 O4 -175.6(3) . . . . ?
C2 C3 C4 C5 -56.4(4) . . . . ?
O4 C4 C5 C6 175.3(3) . . . . ?
C3 C4 C5 C6 53.9(4) . . . . ?
C7 N1 C6 C5 -166.9(3) . . . . ?
C2 N1 C6 C5 62.5(4) . . . . ?
C4 C5 C6 N1 -57.4(4) . . . . ?
C6 N1 C7 C8 -58.3(4) . . . . ?
C2 N1 C7 C8 69.6(4) . . . . ?
C6 N1 C7 C10 71.5(4) . . . . ?
C2 N1 C7 C10 -160.5(3) . . . . ?
N1 C7 C8 O8 -164.6(3) . . . . ?
C10 C7 C8 O8 68.5(4) . . . . ?
N1 C7 C10 C11 62.4(4) . . . . ?
C8 C7 C10 C11 -168.2(3) . . . . ?
N1 C7 C10 C15 -117.7(4) . . . . ?
C8 C7 C10 C15 11.6(5) . . . . ?
C15 C10 C11 C12 0.6(6) . . . . ?
C7 C10 C11 C12 -179.6(4) . . . . ?
C10 C11 C12 C13 0.4(8) . . . . ?
C11 C12 C13 C14 -0.7(9) . . . . ?
C12 C13 C14 C15 0.0(9) . . . . ?
C11 C10 C15 C14 -1.3(6) . . . . ?
C7 C10 C15 C14 178.9(4) . . . . ?
C13 C14 C15 C10 1.0(7) . . . . ?
